data_1522758
loop_
_publ_author_name
'Raub, E.'

_publ_section_title
;
 Die Legierungen der Platinmetalle mit Molybdaen
;
_journal_name_full 'Zeitschrift fuer Metallkunde'
_journal_page_first 23
_journal_page_last 30
_journal_volume 45
_journal_year 1954
_chemical_formula_sum 'Ir1.07 Mo0.93'
_chemical_name_systematic '(Ir1.07 Mo0.93)'
_space_group_IT_number 194
_symmetry_space_group_name_Hall '-P 6c 2c'
_symmetry_space_group_name_H-M 'P 63/m m c'
_cell_angle_alpha 90
_cell_angle_beta 90
_cell_angle_gamma 120
_cell_formula_units_Z 1
_cell_length_a 2.754
_cell_length_b 2.754
_cell_length_c 4.409
_cell_volume 28.960
_citation_journal_id_ASTM ZEMTAE
_cod_data_source_file Raub_ZEMTAE_1954_762.cif
_cod_data_source_block Ir1.07Mo0.93
_cod_original_cell_volume 28.96
_cod_database_code 1522758

loop_
_symmetry_equiv_pos_as_xyz
x,y,z
x-y,x,z+1/2
-y,x-y,z
-x,-y,z+1/2
-x+y,-x,z
y,-x+y,z+1/2
-y,-x,-z+1/2
x-y,-y,-z
x,x-y,-z+1/2
y,x,-z
-x+y,y,-z+1/2
-x,-x+y,-z
-x,-y,-z
-x+y,-x,-z-1/2
y,-x+y,-z
x,y,-z-1/2
x-y,x,-z
-y,x-y,-z-1/2
y,x,z-1/2
-x+y,y,z
-x,-x+y,z-1/2
-y,-x,z
x-y,-y,z-1/2
x,x-y,z

loop_
_atom_site_label
_atom_site_type_symbol
_atom_site_fract_x
_atom_site_fract_y
_atom_site_fract_z
_atom_site_occupancy
_atom_site_U_iso_or_equiv
Ir1 Ir 0.3333 0.6667 0.25 0.535 0.0
Mo1 Mo 0.3333 0.6667 0.25 0.465 0.0
